data_1522009
loop_
_publ_author_name
'Tao, F.'
'Zhou, X.J.'
'Che Guangcan'
'Zhao, B.J.'
'Zhu, S.F.'
'Xu, J.H.'

_publ_section_title
;
 New La326 type compounds substituted with sodium and potassium
;
_journal_name_full 'Journal of Alloys Compd.'
_journal_page_first 46
_journal_page_last 52
_journal_volume 296
_journal_year 2000
_chemical_formula_sum 'Ca0.7 Cu2 La1.7 Na0.3 O5.86 Sr0.3'
_chemical_name_systematic '(La1.7 Sr0.3) (Ca0.7 Na0.3) Cu2 O5.86'
_space_group_IT_number 139
_symmetry_space_group_name_Hall '-I 4 2'
_symmetry_space_group_name_H-M 'I 4/m m m'
_cell_angle_alpha 90
_cell_angle_beta 90
_cell_angle_gamma 90
_cell_formula_units_Z 2
_cell_length_a 3.837
_cell_length_b 3.837
_cell_length_c 19.582
_cell_volume 288.297
_citation_journal_id_ASTM JALCEU
_cod_data_source_file Tao_JALCEU_2000_1187.cif
_cod_data_source_block Ca0.7Cu2La1.7Na0.3O5.86Sr0.3
_cod_original_cell_volume 288.2973
_cod_database_code 1522009

loop_
_symmetry_equiv_pos_as_xyz
x,y,z
-y,x,z
-x,-y,z
y,-x,z
x,-y,-z
y,x,-z
-x,y,-z
-y,-x,-z
-x,-y,-z
y,-x,-z
x,y,-z
-y,x,-z
-x,y,z
-y,-x,z
x,-y,z
y,x,z
x+1/2,y+1/2,z+1/2
-y+1/2,x+1/2,z+1/2
-x+1/2,-y+1/2,z+1/2
y+1/2,-x+1/2,z+1/2
x+1/2,-y+1/2,-z+1/2
y+1/2,x+1/2,-z+1/2
-x+1/2,y+1/2,-z+1/2
-y+1/2,-x+1/2,-z+1/2
-x+1/2,-y+1/2,-z+1/2
y+1/2,-x+1/2,-z+1/2
x+1/2,y+1/2,-z+1/2
-y+1/2,x+1/2,-z+1/2
-x+1/2,y+1/2,z+1/2
-y+1/2,-x+1/2,z+1/2
x+1/2,-y+1/2,z+1/2
y+1/2,x+1/2,z+1/2

loop_
_atom_site_label
_atom_site_type_symbol
_atom_site_fract_x
_atom_site_fract_y
_atom_site_fract_z
_atom_site_occupancy
_atom_site_U_iso_or_equiv
O3 O-2 0 0 0.5 0.02 0.0
Cu1 Cu+2 0 0 0.412 1 0.0
Ca1 Ca+2 0 0 0 0.7 0.0
O2 O-2 0 0 0.296 0.92 0.0
Na1 Na+1 0 0 0 0.3 0.0
O1 O-2 0 0.5 0.0824 1 0.0
La1 La+3 0 0 0.177 0.85 0.0
Sr1 Sr+2 0 0 0.177 0.15 0.0
